data_2008421
loop_
_publ_author_name
'Ng, Seik Weng'

_publ_section_title
;
 Coordination complexes of triphenyltin coumarin-3-carboxylate with
 <i>O</i>-donor ligands: (coumarin-3-carboxylato)triphenyltin--<i>L</i>
 (<i>L</i> = ethanol, diphenylcyclopropenone and quinoline
 <i>N</i>-oxide) and
 bis[(coumarin-3-carboxylato)triphenyltin]--<i>L</i> (<i>L</i> =
 triphenylphosphine oxide and triphenylarsine oxide)
;
_journal_issue 4
_journal_name_full 'Acta Crystallographica Section C'
_journal_page_first 523
_journal_page_last 531
_journal_paper_doi 10.1107/S0108270198014991
_journal_volume 55
_journal_year 1999
_chemical_formula_moiety '[Sn(C6H5)3(C10H5O4)(C2H6O)]'
_chemical_formula_sum 'C30 H26 O5 Sn'
_chemical_formula_weight 585.20
_chemical_name_systematic
;
 (Coumarin-3-carboxylato)triphenyltin^.^ethanol
;
_space_group_IT_number 14
_symmetry_cell_setting monoclinic
_symmetry_space_group_name_Hall '-P 2ybc'
_symmetry_space_group_name_H-M 'P 1 21/c 1'
_audit_creation_method SHELXL-97
_cell_angle_alpha 90.00
_cell_angle_beta 93.532(9)
_cell_angle_gamma 90.00
_cell_formula_units_Z 4
_cell_length_a 9.115(2)
_cell_length_b 14.226(2)
_cell_length_c 20.224(4)
_cell_measurement_reflns_used 25
_cell_measurement_temperature 298(2)
_cell_measurement_theta_max 10.0
_cell_measurement_theta_min 8.0
_cell_volume 2617.5(9)
_computing_cell_refinement 'CELDIM in CAD-4 VAX/PC'
_computing_data_collection 'CAD-4 VAX/PC (Enraf-Nonius, 1988)'
_computing_data_reduction 'XCAD-4 (Harms, 1997)'
_computing_molecular_graphics 'ORTEPII (Johnson, 1976)'
_computing_publication_material SHELXL97
_computing_structure_refinement 'SHELXL97 (Sheldrick, 1997)'
_computing_structure_solution 'SHELXS86 (Sheldrick, 1990)'
_diffrn_ambient_temperature 298(2)
_diffrn_measured_fraction_theta_full 0.952
_diffrn_measured_fraction_theta_max 0.952
_diffrn_measurement_device_type 'Enraf-Nonius CAD-4'
_diffrn_measurement_method \w-2\q
_diffrn_radiation_monochromator graphite
_diffrn_radiation_source 'fine-focus sealed tube'
_diffrn_radiation_type MoK\a
_diffrn_radiation_wavelength 0.71073
_diffrn_reflns_av_R_equivalents 0.038
_diffrn_reflns_av_sigmaI/netI 0.0847
_diffrn_reflns_limit_h_max 9
_diffrn_reflns_limit_h_min 0
_diffrn_reflns_limit_k_max 15
_diffrn_reflns_limit_k_min 0
_diffrn_reflns_limit_l_max 21
_diffrn_reflns_limit_l_min -21
_diffrn_reflns_number 3651
_diffrn_reflns_theta_full 22.44
_diffrn_reflns_theta_max 22.44
_diffrn_reflns_theta_min 1.75
_diffrn_standards_decay_% 4
_diffrn_standards_interval_time 60
_diffrn_standards_number 3
_exptl_absorpt_coefficient_mu 1.014
_exptl_absorpt_correction_T_max 0.897
_exptl_absorpt_correction_T_min 0.852
_exptl_absorpt_correction_type '\y scan (North et al., 1968)'
_exptl_crystal_colour Colorless
_exptl_crystal_density_diffrn 1.485
_exptl_crystal_density_method 'not measured'
_exptl_crystal_description Plate
_exptl_crystal_F_000 1184
_exptl_crystal_size_max 0.22
_exptl_crystal_size_mid 0.22
_exptl_crystal_size_min 0.11
_refine_diff_density_max 0.395
_refine_diff_density_min -0.552
_refine_ls_extinction_method none
_refine_ls_goodness_of_fit_ref 0.992
_refine_ls_hydrogen_treatment 'H atoms riding; U(H) = 1.5U~eq~(C,O)'
_refine_ls_matrix_type full
_refine_ls_number_parameters 289
_refine_ls_number_reflns 3398
_refine_ls_number_restraints 0
_refine_ls_restrained_S_all 0.992
_refine_ls_R_factor_all 0.096
_refine_ls_R_factor_gt 0.052
_refine_ls_shift/su_max <0.001
_refine_ls_shift/su_mean 0.000
_refine_ls_structure_factor_coef Fsqd
_refine_ls_weighting_details 'w = 1/[\s^2^(Fo^2^)+(0.0500P)^2^] where P = (Fo^2^+2Fc^2^)/3'
_refine_ls_weighting_scheme calc
_refine_ls_wR_factor_ref 0.118
_reflns_number_gt 2244
_reflns_number_total 3398
_reflns_threshold_expression I>2\s(I)
_cod_data_source_file sk1234.cif
_cod_data_source_block I
_cod_depositor_comments
;
The following automatic conversions were performed:
'_symmetry_cell_setting' value 'Monoclinic' changed to 'monoclinic'
according to '/home/saulius/struct/CIF-dictionaries/cif_core.dic'
dictionary named 'cif_core.dic' version 2.4.1 from 2010-06-29.

Automatic conversion script
Id: cif_fix_enum 1527 2010-12-29 10:47:43Z saulius 

The following automatic conversions were performed:

'_refine_ls_weighting_scheme' value 'calc w =
1/[\s^2^(Fo^2^)+(0.0500P)^2^] where P = (Fo^2^+2Fc^2^)/3' was changed
to 'calc'. New tag '_refine_ls_weighting_details' was created. The
value of the new tag was set to 'w = 1/[\s^2^(Fo^2^)+(0.0500P)^2^]
where P = (Fo^2^+2Fc^2^)/3'.

Automatic conversion script
Id: cif_fix_values 3143 2015-03-26 13:38:13Z robertas 
;
_cod_original_cell_volume 2617.6(8)
_cod_original_sg_symbol_H-M 'P 21/c'
_cod_database_code 2008421

loop_
_symmetry_equiv_pos_as_xyz
'x, y, z'
'-x, y+1/2, -z+1/2'
'-x, -y, -z'
'x, -y-1/2, z-1/2'

loop_
_atom_site_label
_atom_site_fract_x
_atom_site_fract_y
_atom_site_fract_z
_atom_site_U_iso_or_equiv
_atom_site_adp_type
_atom_site_calc_flag
_atom_site_refinement_flags
_atom_site_occupancy
_atom_site_disorder_assembly
_atom_site_disorder_group
_atom_site_type_symbol
Sn1 0.58236(6) 0.47436(4) 0.30411(3) 0.0428(2) Uani d . 1 . . Sn
O1 0.7396(6) 0.5866(4) 0.3140(3) 0.053(2) Uani d . 1 . . O
O2 0.6213(7) 0.6935(4) 0.2521(3) 0.069(2) Uani d . 1 . . O
O3 0.9221(6) 0.8044(4) 0.4332(3) 0.058(2) Uani d . 1 . . O
O4 0.7841(7) 0.6789(5) 0.4390(3) 0.072(2) Uani d . 1 . . O
O5 0.4169(6) 0.3462(4) 0.3201(3) 0.055(2) Uani d . 1 . . O
C1 0.5263(6) 0.4572(4) 0.2010(2) 0.045(2) Uani d G 1 . . C
C2 0.4446(7) 0.5256(4) 0.1662(3) 0.063(2) Uani d G 1 . . C
C3 0.3988(7) 0.5108(5) 0.1002(3) 0.086(3) Uani d G 1 . . C
C4 0.4348(8) 0.4276(6) 0.0690(2) 0.087(4) Uani d G 1 . . C
C5 0.5165(8) 0.3592(4) 0.1038(3) 0.082(3) Uani d G 1 . . C
C6 0.5622(6) 0.3740(4) 0.1698(3) 0.063(3) Uani d G 1 . . C
C7 0.7492(5) 0.3849(4) 0.3481(3) 0.049(2) Uani d G 1 . . C
C8 0.7506(6) 0.2900(4) 0.3318(3) 0.074(3) Uani d G 1 . . C
C9 0.8592(8) 0.2315(3) 0.3602(4) 0.092(4) Uani d G 1 . . C
C10 0.9663(6) 0.2679(5) 0.4049(3) 0.090(4) Uani d G 1 . . C
C11 0.9650(6) 0.3628(6) 0.4213(3) 0.078(3) Uani d G 1 . . C
C12 0.8564(7) 0.4213(4) 0.3929(3) 0.059(2) Uani d G 1 . . C
C13 0.4235(5) 0.5489(4) 0.3556(3) 0.042(2) Uani d G 1 . . C
C14 0.2853(7) 0.5604(5) 0.3236(2) 0.078(3) Uani d G 1 . . C
C15 0.1733(5) 0.6029(5) 0.3564(4) 0.092(4) Uani d G 1 . . C
C16 0.1994(7) 0.6339(5) 0.4212(4) 0.088(4) Uani d G 1 . . C
C17 0.3375(8) 0.6224(5) 0.4533(3) 0.088(4) Uani d G 1 . . C
C18 0.4496(6) 0.5799(4) 0.4205(3) 0.066(3) Uani d G 1 . . C
C19 0.7130(9) 0.6699(6) 0.2961(4) 0.049(2) Uani d . 1 . . C
C20 0.8049(9) 0.7441(6) 0.3318(4) 0.041(2) Uani d . 1 . . C
C21 0.8655(9) 0.8144(6) 0.2991(4) 0.048(2) Uani d . 1 . . C
C22 0.9595(8) 0.8841(6) 0.3310(4) 0.044(2) Uani d . 1 . . C
C23 1.0270(10) 0.9583(6) 0.2998(5) 0.060(3) Uani d . 1 . . C
C24 1.1160(10) 1.0210(7) 0.3338(6) 0.072(3) Uani d . 1 . . C
C25 1.1380(10) 1.0101(7) 0.4007(6) 0.074(3) Uani d . 1 . . C
C26 1.0760(10) 0.9357(7) 0.4351(5) 0.066(3) Uani d . 1 . . C
C27 0.9842(9) 0.8759(6) 0.3981(5) 0.052(2) Uani d . 1 . . C
C28 0.8323(9) 0.7366(6) 0.4026(5) 0.050(2) Uani d . 1 . . C
C29 0.3590(10) 0.3275(8) 0.3817(6) 0.094(4) Uani d . 1 . . C
C30 0.399(2) 0.2430(10) 0.4128(7) 0.133(5) Uani d . 1 . . C
HO5 0.3898 0.3076 0.2843 0.082 Uiso calc R 1 . . H
H2 0.4206 0.5813 0.1871 0.095 Uiso calc R 1 . . H
H3 0.3442 0.5566 0.0770 0.128 Uiso calc R 1 . . H
H4 0.4042 0.4177 0.0249 0.131 Uiso calc R 1 . . H
H5 0.5405 0.3036 0.0829 0.122 Uiso calc R 1 . . H
H6 0.6169 0.3283 0.1931 0.095 Uiso calc R 1 . . H
H8 0.6789 0.2657 0.3018 0.111 Uiso calc R 1 . . H
H9 0.8601 0.1680 0.3492 0.139 Uiso calc R 1 . . H
H10 1.0390 0.2287 0.4239 0.136 Uiso calc R 1 . . H
H11 1.0367 0.3871 0.4512 0.117 Uiso calc R 1 . . H
H12 0.8555 0.4848 0.4038 0.089 Uiso calc R 1 . . H
H14 0.2678 0.5396 0.2802 0.117 Uiso calc R 1 . . H
H15 0.0808 0.6105 0.3350 0.138 Uiso calc R 1 . . H
H16 0.1244 0.6623 0.4432 0.132 Uiso calc R 1 . . H
H17 0.3550 0.6431 0.4966 0.131 Uiso calc R 1 . . H
H18 0.5420 0.5722 0.4419 0.099 Uiso calc R 1 . . H
H21 0.8458 0.8184 0.2536 0.071 Uiso calc R 1 . . H
H23 1.0108 0.9653 0.2542 0.090 Uiso calc R 1 . . H
H24 1.1596 1.0700 0.3120 0.109 Uiso calc R 1 . . H
H25 1.1973 1.0535 0.4244 0.110 Uiso calc R 1 . . H
H26 1.0953 0.9273 0.4804 0.099 Uiso calc R 1 . . H
H29a 0.3892 0.3781 0.4117 0.141 Uiso calc R 1 . . H
H29b 0.2530 0.3295 0.3758 0.141 Uiso calc R 1 . . H
H30a 0.3531 0.2384 0.4543 0.200 Uiso calc R 1 . . H
H30b 0.5034 0.2397 0.4206 0.200 Uiso calc R 1 . . H
H30c 0.3659 0.1911 0.3849 0.200 Uiso calc R 1 . . H

loop_
_atom_site_aniso_label
_atom_site_aniso_U_11
_atom_site_aniso_U_22
_atom_site_aniso_U_33
_atom_site_aniso_U_12
_atom_site_aniso_U_13
_atom_site_aniso_U_23
Sn1 0.0390(3) 0.0387(3) 0.0500(4) 0.0031(3) -0.0030(2) -0.0001(4)
O1 0.042(3) 0.039(4) 0.078(4) 0.004(3) -0.007(3) 0.007(3)
O2 0.082(5) 0.038(4) 0.080(5) -0.005(3) -0.034(4) 0.000(3)
O3 0.058(4) 0.061(4) 0.054(4) -0.016(3) -0.005(3) -0.006(3)
O4 0.084(5) 0.083(5) 0.048(4) -0.026(4) -0.004(4) 0.013(4)
O5 0.054(4) 0.050(4) 0.060(4) -0.008(3) 0.005(3) -0.004(3)
C1 0.043(5) 0.038(6) 0.055(5) -0.009(4) 0.002(4) -0.008(4)
C2 0.078(6) 0.048(5) 0.062(6) -0.001(6) -0.008(5) 0.005(5)
C3 0.095(8) 0.110(10) 0.057(7) 0.001(7) -0.013(6) 0.000(7)
C4 0.101(9) 0.100(10) 0.057(7) -0.022(8) -0.006(6) -0.020(7)
C5 0.104(9) 0.070(8) 0.072(8) -0.008(7) 0.013(7) -0.019(6)
C6 0.074(7) 0.067(7) 0.050(6) -0.010(6) 0.012(5) -0.002(5)
C7 0.039(5) 0.048(6) 0.059(6) 0.007(4) 0.006(4) 0.008(5)
C8 0.051(6) 0.057(7) 0.113(9) 0.017(5) -0.008(6) 0.019(6)
C9 0.063(7) 0.058(7) 0.156(12) 0.014(6) 0.009(8) 0.043(7)
C10 0.054(7) 0.110(10) 0.110(10) 0.018(7) 0.012(7) 0.050(8)
C11 0.050(6) 0.120(10) 0.064(7) 0.021(7) -0.017(5) 0.020(7)
C12 0.055(6) 0.071(7) 0.053(6) 0.001(5) 0.004(5) 0.003(5)
C13 0.045(5) 0.024(5) 0.058(6) 0.005(4) -0.001(4) -0.003(4)
C14 0.057(6) 0.104(9) 0.072(7) 0.031(6) -0.005(6) -0.004(6)
C15 0.061(7) 0.130(10) 0.080(8) 0.033(7) -0.010(6) -0.008(8)
C16 0.072(8) 0.090(9) 0.100(10) 0.034(7) 0.018(7) -0.011(7)
C17 0.084(8) 0.110(10) 0.071(8) -0.005(7) 0.027(7) -0.031(7)
C18 0.066(7) 0.071(7) 0.062(7) -0.003(6) 0.004(5) -0.010(6)
C19 0.044(5) 0.045(6) 0.059(6) -0.001(5) 0.003(5) -0.004(5)
C20 0.043(5) 0.036(5) 0.043(6) -0.005(4) -0.007(4) 0.005(4)
C21 0.047(5) 0.049(6) 0.044(5) 0.004(5) -0.013(4) -0.004(5)
C22 0.032(5) 0.044(5) 0.056(6) -0.001(4) -0.001(4) -0.002(5)
C23 0.057(6) 0.050(6) 0.073(7) -0.002(5) 0.002(5) 0.006(5)
C24 0.051(6) 0.059(6) 0.107(9) -0.009(6) 0.006(6) -0.006(7)
C25 0.063(7) 0.054(7) 0.103(9) -0.012(5) 0.008(6) -0.017(7)
C26 0.071(7) 0.060(6) 0.067(7) -0.004(6) -0.005(6) -0.010(6)
C27 0.041(5) 0.046(6) 0.068(7) -0.009(5) 0.006(5) -0.013(5)
C28 0.042(5) 0.046(6) 0.062(7) -0.001(5) -0.005(5) -0.002(5)
C29 0.109(9) 0.071(8) 0.110(10) -0.004(7) 0.042(8) 0.028(7)
C30 0.150(10) 0.140(10) 0.110(10) -0.020(10) 0.020(10) 0.020(10)

loop_
_atom_type_symbol
_atom_type_description
_atom_type_scat_dispersion_real
_atom_type_scat_dispersion_imag
_atom_type_scat_source
C C 0.0033 0.0016 'International Tables Vol C Tables 4.2.6.8 and 6.1.1.4'
H H 0.0000 0.0000 'International Tables Vol C Tables 4.2.6.8 and 6.1.1.4'
O O 0.0106 0.0060 'International Tables Vol C Tables 4.2.6.8 and 6.1.1.4'
Sn Sn -0.6537 1.4246 'International Tables Vol C Tables 4.2.6.8 and 6.1.1.4'

loop_
_geom_angle_atom_site_label_1
_geom_angle_atom_site_label_2
_geom_angle_atom_site_label_3
_geom_angle
_geom_angle_publ_flag
C1 Sn1 C13 114.1(2) yes
C1 Sn1 C7 117.5(2) yes
C1 Sn1 O1 107.2(2) yes
C1 Sn1 O5 86.0(2) yes
C7 Sn1 C13 125.7(2) yes
C7 Sn1 O1 87.1(2) yes
C7 Sn1 O5 85.9(2) yes
C13 Sn1 O1 93.1(2) yes
C13 Sn1 O5 81.9(2) yes
O1 Sn1 O5 166.8(2) yes
C19 O1 Sn1 123.9(5) no
C28 O3 C27 122.1(7) no
C29 O5 Sn1 122.3(6) no
C2 C1 C6 120.0 no
C2 C1 Sn1 120.3(3) no
C6 C1 Sn1 119.5(3) no
C1 C2 C3 120.0 no
C4 C3 C2 120.0 no
C3 C4 C5 120.0 no
C4 C5 C6 120.0 no
C5 C6 C1 120.0 no
C8 C7 C12 120.0 no
C8 C7 Sn1 119.7(3) no
C12 C7 Sn1 120.3(3) no
C9 C8 C7 120.0 no
C8 C9 C10 120.0 no
C11 C10 C9 120.0 no
C10 C11 C12 120.0 no
C11 C12 C7 120.0 no
C14 C13 C18 120.0 no
C14 C13 Sn1 117.2(3) no
C18 C13 Sn1 122.7(3) no
C15 C14 C13 120.0 no
C14 C15 C16 120.0 no
C15 C16 C17 120.0 no
C18 C17 C16 120.0 no
C17 C18 C13 120.0 no
O2 C19 O1 125.1(8) no
O2 C19 C20 119.4(8) no
O1 C19 C20 115.5(8) no
C21 C20 C28 119.7(8) no
C21 C20 C19 121.5(8) no
C28 C20 C19 118.8(8) no
C20 C21 C22 123.2(8) no
C27 C22 C23 117.6(8) no
C27 C22 C21 116.3(8) no
C23 C22 C21 126.0(8) no
C24 C23 C22 122.2(9) no
C25 C24 C23 118.0(10) no
C24 C25 C26 122.0(10) no
C27 C26 C25 116.5(9) no
C22 C27 C26 122.9(9) no
C22 C27 O3 121.7(7) no
C26 C27 O3 115.4(9) no
O4 C28 O3 115.4(8) no
O4 C28 C20 127.6(8) no
O3 C28 C20 117.0(8) no
C30 C29 O5 118.0(10) no

loop_
_geom_bond_atom_site_label_1
_geom_bond_atom_site_label_2
_geom_bond_site_symmetry_2
_geom_bond_distance
_geom_bond_publ_flag
Sn1 C1 . 2.129(4) yes
Sn1 C7 . 2.135(4) yes
Sn1 C13 . 2.120(4) yes
Sn1 O1 . 2.147(5) yes
Sn1 O5 . 2.401(5) yes
O1 C19 . 1.259(9) no
O2 C19 . 1.229(9) no
O3 C28 . 1.386(9) no
O3 C27 . 1.380(10) no
O4 C28 . 1.204(9) no
O5 C29 . 1.410(10) no
C1 C2 . 1.3900 no
C1 C6 . 1.3900 no
C2 C3 . 1.3900 no
C3 C4 . 1.3900 no
C4 C5 . 1.3900 no
C5 C6 . 1.3900 no
C7 C8 . 1.3900 no
C7 C12 . 1.3900 no
C8 C9 . 1.3900 no
C9 C10 . 1.3900 no
C10 C11 . 1.3900 no
C11 C12 . 1.3900 no
C13 C14 . 1.3900 no
C13 C18 . 1.3900 no
C14 C15 . 1.3900 no
C15 C16 . 1.3900 no
C16 C17 . 1.3900 no
C17 C18 . 1.3900 no
C19 C20 . 1.510(10) no
C20 C21 . 1.340(10) no
C20 C28 . 1.440(10) no
C21 C22 . 1.440(10) no
C22 C27 . 1.370(10) no
C22 C23 . 1.390(10) no
C23 C24 . 1.360(10) no
C24 C25 . 1.370(10) no
C25 C26 . 1.410(10) no
C26 C27 . 1.380(10) no
C29 C30 . 1.400(10) no
O2 O5 2_655 2.629(8) no
